data_7015710
loop_
_publ_author_name
'T\"urkoglu, Gazi'
'Heinemann, Frank W.'
'Burzlaff, Nicolai'

_publ_section_title
;
 Transition metal complexes bearing a
 2,2-bis(3,5-dimethylpyrazol-1-yl)propionate ligand: one methyl more
 matters.
;
_journal_issue 17
_journal_name_full 'Dalton transactions (Cambridge, England : 2003)'
_journal_page_first 4678
_journal_page_last 4686
_journal_paper_doi 10.1039/c1dt00022e
_journal_volume 40
_journal_year 2011
_chemical_compound_source 'synthesis as described'
_chemical_formula_moiety 'C30 H30 Cl N4 O4 P Ru S, C H Cl3'
_chemical_formula_sum 'C31 H31 Cl4 N4 O4 P Ru S'
_chemical_formula_weight 829.5
_chemical_name_systematic
;
?
;
_space_group_IT_number 2
_symmetry_cell_setting triclinic
_symmetry_Int_Tables_number 2
_symmetry_space_group_name_Hall '-P 1'
_symmetry_space_group_name_H-M 'P -1'
_atom_sites_solution_hydrogens geom
_atom_sites_solution_primary direct
_atom_sites_solution_secondary difmap
_audit_creation_date 2010-11-16T19:59:13-00:00
_audit_creation_method 'WinGX routine CIF_UPDATE'
_cell_angle_alpha 81.2780(10)
_cell_angle_beta 71.1540(10)
_cell_angle_gamma 77.0780(10)
_cell_formula_units_Z 2
_cell_length_a 10.2222(9)
_cell_length_b 11.7705(10)
_cell_length_c 15.5181(13)
_cell_measurement_reflns_used 4450
_cell_measurement_temperature 100(2)
_cell_measurement_theta_max 27.01
_cell_measurement_theta_min 2.35
_cell_measurement_wavelength 0.71073
_cell_volume 1715.9(3)
_computing_cell_refinement 'Bruker SAINT'
_computing_data_collection 'Bruker APEX2'
_computing_data_reduction 'Bruker SAINT'
_computing_molecular_graphics 'Bruker SHELXTL'
_computing_publication_material 'Bruker SHELXTL'
_computing_structure_refinement 'SHELXL-97 (Sheldrick, 1997)'
_computing_structure_solution 'SHELXS-97 (Sheldrick, 2008)'
_diffrn_ambient_temperature 100(2)
_diffrn_measured_fraction_theta_full 0.975
_diffrn_measured_fraction_theta_max 0.975
_diffrn_measurement_device_type 'Bruker APEX-II CCD'
_diffrn_measurement_method '\f and \w scans'
_diffrn_radiation_monochromator graphite
_diffrn_radiation_probe x-ray
_diffrn_radiation_type MoK\a
_diffrn_radiation_wavelength 0.71073
_diffrn_reflns_av_R_equivalents 0.0386
_diffrn_reflns_av_unetI/netI 0.0479
_diffrn_reflns_limit_h_max 12
_diffrn_reflns_limit_h_min -13
_diffrn_reflns_limit_k_max 14
_diffrn_reflns_limit_k_min -15
_diffrn_reflns_limit_l_max 19
_diffrn_reflns_limit_l_min -19
_diffrn_reflns_number 19961
_diffrn_reflns_theta_full 27.13
_diffrn_reflns_theta_max 27.13
_diffrn_reflns_theta_min 1.39
_diffrn_standards_number 0
_exptl_absorpt_coefficient_mu 0.918
_exptl_absorpt_correction_T_max 0.7455
_exptl_absorpt_correction_T_min 0.6589
_exptl_absorpt_correction_type multi-scan
_exptl_absorpt_process_details 'SADABS, Bruker-AXS, 2002'
_exptl_crystal_colour red
_exptl_crystal_density_diffrn 1.605
_exptl_crystal_density_method 'not measured'
_exptl_crystal_description fragment
_exptl_crystal_F_000 840
_exptl_crystal_size_max 0.27
_exptl_crystal_size_mid 0.19
_exptl_crystal_size_min 0.11
_refine_diff_density_max 1.21
_refine_diff_density_min -1.014
_refine_diff_density_rms 0.111
_refine_ls_extinction_method none
_refine_ls_goodness_of_fit_ref 1.046
_refine_ls_hydrogen_treatment constr
_refine_ls_matrix_type full
_refine_ls_number_parameters 433
_refine_ls_number_reflns 7394
_refine_ls_number_restraints 34
_refine_ls_restrained_S_all 1.074
_refine_ls_R_factor_all 0.0736
_refine_ls_R_factor_gt 0.0533
_refine_ls_shift/su_max 0.001
_refine_ls_shift/su_mean 0
_refine_ls_structure_factor_coef Fsqd
_refine_ls_weighting_details
;
calc w=1/[\s^2^(Fo^2^)+(0.0826P)^2^+2.1188P] where
P=(Fo^2^+2Fc^2^)/3
;
_refine_ls_weighting_scheme calc
_refine_ls_wR_factor_gt 0.139
_refine_ls_wR_factor_ref 0.1526
_reflns_number_gt 5633
_reflns_number_total 7394
_reflns_threshold_expression >2sigma(I)
_cod_data_source_file c1dt00022e.txt
_cod_data_source_block gtbu16
_cod_depositor_comments
;
The following automatic conversions were performed:
'_symmetry_cell_setting' value 'Triclinic' changed to 'triclinic'
according to '/home/saulius/struct/CIF-dictionaries/cif_core.dic'
dictionary named 'cif_core.dic' version 2.4.1 from 2010-06-29.

Automatic conversion script
Id: cif_fix_enum 1555 2011-01-17 13:19:09Z saulius 
;
_cod_original_sg_symbol_H-M P-1
_cod_database_code 7015710

loop_
_symmetry_equiv_pos_as_xyz
'x, y, z'
'-x, -y, -z'

loop_
_atom_site_label
_atom_site_type_symbol
_atom_site_fract_x
_atom_site_fract_y
_atom_site_fract_z
_atom_site_U_iso_or_equiv
_atom_site_adp_type
_atom_site_occupancy
_atom_site_symmetry_multiplicity
_atom_site_calc_flag
_atom_site_refinement_flags
_atom_site_disorder_assembly
_atom_site_disorder_group
C1 C 0.5227(5) 0.7920(4) 0.5081(3) 0.0387(11) Uani 1 1 d . . .
H1 H 0.4893 0.8191 0.4547 0.046 Uiso 1 1 calc R . .
C2 C 0.6181(5) 0.8750(4) 0.5125(3) 0.0387(11) Uani 1 1 d . . .
C11 C 0.2613(6) 0.6931(5) 0.8253(4) 0.0493(13) Uani 1 1 d . . .
H11A H 0.3474 0.6548 0.8377 0.074 Uiso 1 1 calc R . .
H11B H 0.1983 0.6388 0.8396 0.074 Uiso 1 1 calc R . .
H11C H 0.2185 0.758 0.8621 0.074 Uiso 1 1 calc R . .
C12 C 0.2914(5) 0.7358(4) 0.7279(3) 0.0368(10) Uani 1 1 d . . .
C13 C 0.1926(5) 0.7725(4) 0.6796(4) 0.0405(11) Uani 1 1 d . . .
H13 H 0.0961 0.7748 0.7029 0.049 Uiso 1 1 calc R . .
C14 C 0.2646(5) 0.8044(4) 0.5919(3) 0.0388(11) Uani 1 1 d . . .
C15 C 0.2143(7) 0.8491(5) 0.5104(4) 0.0552(15) Uani 1 1 d . . .
H15A H 0.2334 0.9265 0.4896 0.083 Uiso 1 1 calc R . .
H15B H 0.1149 0.8512 0.5268 0.083 Uiso 1 1 calc R . .
H15C H 0.2624 0.7982 0.4624 0.083 Uiso 1 1 calc R . .
C21 C 0.8310(7) 0.4357(5) 0.5792(5) 0.0604(16) Uani 1 1 d . . .
H21A H 0.9058 0.4705 0.582 0.091 Uiso 1 1 calc R . .
H21B H 0.8702 0.3656 0.5481 0.091 Uiso 1 1 calc R . .
H21C H 0.7737 0.4168 0.6401 0.091 Uiso 1 1 calc R . .
C22 C 0.7440(6) 0.5189(4) 0.5290(3) 0.0433(12) Uani 1 1 d . . .
C23 C 0.7252(6) 0.5068(5) 0.4459(4) 0.0526(14) Uani 1 1 d . . .
H23 H 0.7655 0.4432 0.4109 0.063 Uiso 1 1 calc R . .
C24 C 0.6363(6) 0.6056(5) 0.4252(3) 0.0494(13) Uani 1 1 d . . .
C25 C 0.5776(8) 0.6417(6) 0.3467(4) 0.0671(18) Uani 1 1 d . . .
H25A H 0.4783 0.671 0.3692 0.101 Uiso 1 1 calc R . .
H25B H 0.5937 0.5755 0.3128 0.101 Uiso 1 1 calc R . .
H25C H 0.623 0.7019 0.3075 0.101 Uiso 1 1 calc R . .
C31 C 0.4045(5) 0.9204(4) 0.8290(3) 0.0349(10) Uani 1 1 d . . .
C32 C 0.3492(5) 0.9799(4) 0.7600(3) 0.0382(10) Uani 1 1 d . . .
H32 H 0.4029 0.9747 0.6992 0.046 Uiso 1 1 calc R . .
C33 C 0.2143(5) 1.0469(4) 0.7814(4) 0.0457(12) Uani 1 1 d . . .
H33 H 0.1776 1.0871 0.7355 0.055 Uiso 1 1 calc R . .
C34 C 0.1359(6) 1.0529(5) 0.8722(4) 0.0556(14) Uani 1 1 d . . .
H34 H 0.0447 1.096 0.8871 0.067 Uiso 1 1 calc R . .
C35 C 0.1902(6) 0.9963(5) 0.9408(4) 0.0573(15) Uani 1 1 d . . .
H35 H 0.1367 1.0031 1.0016 0.069 Uiso 1 1 calc R . .
C36 C 0.3242(6) 0.9292(4) 0.9197(3) 0.0453(12) Uani 1 1 d . . .
H36 H 0.3603 0.8899 0.9661 0.054 Uiso 1 1 calc R . .
C41 C 0.6235(5) 0.7705(4) 0.8968(3) 0.0382(11) Uani 1 1 d . . .
C42 C 0.5472(6) 0.6869(5) 0.9502(4) 0.0497(13) Uani 1 1 d . . .
H42 H 0.4785 0.6667 0.9314 0.06 Uiso 1 1 calc R . .
C43 C 0.5718(7) 0.6334(5) 1.0308(4) 0.0555(15) Uani 1 1 d . . .
H43 H 0.52 0.5776 1.0655 0.067 Uiso 1 1 calc R . .
C44 C 0.6711(8) 0.6625(5) 1.0589(4) 0.0668(19) Uani 1 1 d . . .
H44 H 0.6867 0.6272 1.1134 0.08 Uiso 1 1 calc R . .
C45 C 0.7495(9) 0.7439(6) 1.0075(5) 0.083(2) Uani 1 1 d . . .
H45 H 0.8178 0.7632 1.0273 0.1 Uiso 1 1 calc R . .
C46 C 0.7267(8) 0.7972(5) 0.9261(4) 0.0619(17) Uani 1 1 d . . .
H46 H 0.781 0.8511 0.8911 0.074 Uiso 1 1 calc R . .
C51 C 0.6816(5) 0.9621(4) 0.7616(3) 0.0335(10) Uani 1 1 d . . .
C52 C 0.8094(6) 0.9591(4) 0.6960(4) 0.0460(12) Uani 1 1 d . . .
H52 H 0.8466 0.896 0.6602 0.055 Uiso 1 1 calc R . .
C53 C 0.8849(6) 1.0489(5) 0.6818(4) 0.0503(13) Uani 1 1 d . . .
H53 H 0.9731 1.0441 0.6386 0.06 Uiso 1 1 calc R . .
C54 C 0.8291(7) 1.1438(4) 0.7315(4) 0.0534(15) Uani 1 1 d . . .
H54 H 0.8794 1.2036 0.7226 0.064 Uiso 1 1 calc R . .
C55 C 0.6994(8) 1.1507(5) 0.7942(5) 0.0715(19) Uani 1 1 d . . .
H55 H 0.66 1.2167 0.8265 0.086 Uiso 1 1 calc R . .
C56 C 0.6254(7) 1.0602(5) 0.8106(5) 0.0587(16) Uani 1 1 d . . .
H56 H 0.5378 1.0653 0.8546 0.07 Uiso 1 1 calc R . .
C61 C 0.9073(6) 0.4285(5) 0.8468(4) 0.0608(16) Uani 1 1 d D . .
H61 H 0.8379 0.4891 0.8266 0.073 Uiso 1 1 calc R A 1
Cl1 Cl 0.59813(14) 0.54439(10) 0.77099(9) 0.0430(3) Uani 1 1 d . . .
Cl61 Cl 1.03140(18) 0.36506(14) 0.75285(12) 0.0681(4) Uani 1 1 d D B .
Cl62 Cl 0.9838(3) 0.4886(3) 0.9092(2) 0.1108(10) Uani 0.85 1 d PDU B 1
Cl63 Cl 0.8206(2) 0.3193(2) 0.92327(14) 0.0613(5) Uani 0.85 1 d PD B 1
Cl65 Cl 0.986(2) 0.5446(10) 0.8613(8) 0.172(12) Uani 0.15 1 d PDU B 2
Cl64 Cl 0.873(2) 0.3483(18) 0.9428(8) 0.119(7) Uani 0.15 1 d PD B 2
N11 N 0.4196(4) 0.7465(3) 0.6716(2) 0.0315(8) Uani 1 1 d . . .
N12 N 0.4014(4) 0.7885(3) 0.5877(3) 0.0339(8) Uani 1 1 d . . .
N21 N 0.6708(4) 0.6220(3) 0.5582(2) 0.0360(9) Uani 1 1 d . . .
N22 N 0.6060(5) 0.6752(3) 0.4953(3) 0.0391(9) Uani 1 1 d . . .
O1 O 0.6519(3) 0.8662(3) 0.5862(2) 0.0338(7) Uani 1 1 d . . .
O2 O 0.6554(4) 0.9427(3) 0.4449(2) 0.0476(9) Uani 1 1 d . . .
O3 O 0.9022(6) 0.6528(5) 0.7399(5) 0.0995(18) Uani 1 1 d D . .
O4 O 0.9474(6) 0.7009(5) 0.5769(4) 0.1025(19) Uani 1 1 d D . .
P1 P 0.58513(13) 0.83955(9) 0.79238(8) 0.0308(3) Uani 1 1 d . . .
Ru1 Ru 0.62947(4) 0.71751(3) 0.67503(2) 0.02916(13) Uani 1 1 d D . .
S1 S 0.85373(15) 0.68230(11) 0.66530(10) 0.0471(3) Uani 1 1 d D . .

loop_
_atom_site_aniso_label
_atom_site_aniso_U_11
_atom_site_aniso_U_22
_atom_site_aniso_U_33
_atom_site_aniso_U_23
_atom_site_aniso_U_13
_atom_site_aniso_U_12
C1 0.057(3) 0.040(2) 0.029(2) 0.0036(19) -0.018(2) -0.024(2)
C2 0.051(3) 0.032(2) 0.033(3) 0.0005(19) -0.010(2) -0.017(2)
C11 0.047(3) 0.064(3) 0.040(3) -0.001(2) -0.010(2) -0.023(3)
C12 0.040(3) 0.033(2) 0.039(3) -0.0025(19) -0.012(2) -0.0108(19)
C13 0.038(3) 0.040(2) 0.051(3) -0.006(2) -0.018(2) -0.013(2)
C14 0.050(3) 0.032(2) 0.047(3) -0.002(2) -0.027(2) -0.014(2)
C15 0.071(4) 0.051(3) 0.063(4) 0.001(3) -0.043(3) -0.020(3)
C21 0.074(4) 0.034(3) 0.078(4) -0.019(3) -0.030(3) -0.001(3)
C22 0.052(3) 0.035(2) 0.044(3) -0.013(2) -0.007(2) -0.015(2)
C23 0.072(4) 0.043(3) 0.043(3) -0.018(2) -0.005(3) -0.019(3)
C24 0.068(4) 0.053(3) 0.033(3) -0.011(2) -0.008(2) -0.029(3)
C25 0.097(5) 0.077(4) 0.039(3) -0.010(3) -0.023(3) -0.034(4)
C31 0.042(3) 0.031(2) 0.033(2) -0.0040(18) -0.013(2) -0.0070(19)
C32 0.046(3) 0.031(2) 0.039(3) -0.0030(19) -0.014(2) -0.010(2)
C33 0.044(3) 0.038(3) 0.055(3) -0.001(2) -0.020(3) -0.001(2)
C34 0.042(3) 0.054(3) 0.061(4) -0.009(3) -0.008(3) 0.003(2)
C35 0.061(4) 0.053(3) 0.047(3) -0.012(3) -0.002(3) -0.005(3)
C36 0.052(3) 0.043(3) 0.038(3) -0.004(2) -0.011(2) -0.006(2)
C41 0.055(3) 0.033(2) 0.029(2) -0.0013(18) -0.018(2) -0.005(2)
C42 0.066(4) 0.045(3) 0.038(3) 0.001(2) -0.018(3) -0.011(3)
C43 0.073(4) 0.050(3) 0.034(3) 0.005(2) -0.012(3) -0.004(3)
C44 0.119(6) 0.047(3) 0.043(3) 0.007(3) -0.045(4) -0.006(3)
C45 0.137(7) 0.064(4) 0.083(5) 0.013(4) -0.083(5) -0.028(4)
C46 0.097(5) 0.044(3) 0.067(4) 0.011(3) -0.055(4) -0.022(3)
C51 0.046(3) 0.028(2) 0.035(2) -0.0013(17) -0.025(2) -0.0065(19)
C52 0.060(3) 0.033(2) 0.051(3) -0.007(2) -0.020(3) -0.016(2)
C53 0.060(3) 0.050(3) 0.052(3) -0.003(2) -0.023(3) -0.024(3)
C54 0.075(4) 0.034(3) 0.072(4) 0.001(2) -0.044(3) -0.022(3)
C55 0.080(5) 0.039(3) 0.103(5) -0.024(3) -0.029(4) -0.015(3)
C56 0.062(4) 0.038(3) 0.081(4) -0.024(3) -0.021(3) -0.009(3)
C61 0.066(4) 0.055(3) 0.072(4) -0.013(3) -0.034(3) -0.007(3)
Cl1 0.0524(7) 0.0357(6) 0.0452(7) 0.0048(5) -0.0194(6) -0.0154(5)
Cl61 0.0675(10) 0.0601(9) 0.0691(10) -0.0025(7) -0.0053(8) -0.0214(8)
Cl62 0.125(2) 0.116(2) 0.130(3) -0.035(2) -0.065(2) -0.0455(18)
Cl63 0.0581(12) 0.0708(13) 0.0474(10) -0.0010(8) -0.0115(9) -0.0059(9)
Cl65 0.46(4) 0.079(8) 0.090(9) 0.068(8) -0.186(17) -0.171(16)
Cl64 0.118(16) 0.124(16) 0.118(16) 0.004(12) -0.038(12) -0.033(12)
N11 0.042(2) 0.0293(18) 0.0280(19) 0.0015(14) -0.0146(17) -0.0129(16)
N12 0.048(2) 0.0289(18) 0.032(2) 0.0037(15) -0.0187(18) -0.0153(16)
N21 0.052(2) 0.0314(19) 0.029(2) -0.0036(15) -0.0122(18) -0.0167(17)
N22 0.057(3) 0.036(2) 0.029(2) -0.0054(16) -0.0094(18) -0.0220(18)
O1 0.0473(19) 0.0317(15) 0.0280(16) 0.0014(12) -0.0154(14) -0.0151(14)
O2 0.070(3) 0.0441(19) 0.0346(19) 0.0097(15) -0.0180(18) -0.0289(18)
O3 0.091(4) 0.078(3) 0.146(5) 0.010(3) -0.065(4) -0.020(3)
O4 0.100(4) 0.097(4) 0.109(5) -0.036(3) -0.010(4) -0.027(3)
P1 0.0416(7) 0.0259(5) 0.0282(6) -0.0019(4) -0.0149(5) -0.0066(5)
Ru1 0.0384(2) 0.02322(18) 0.0288(2) -0.00147(13) -0.01155(15) -0.00997(14)
S1 0.0576(8) 0.0385(6) 0.0493(8) -0.0091(5) -0.0104(7) -0.0217(6)

loop_
_atom_type_symbol
_atom_type_description
_atom_type_scat_dispersion_real
_atom_type_scat_dispersion_imag
_atom_type_scat_source
C C 0.0033 0.0016 'International Tables Vol C Tables 4.2.6.8 and 6.1.1.4'
H H 0 0 'International Tables Vol C Tables 4.2.6.8 and 6.1.1.4'
Cl Cl 0.1484 0.1585 'International Tables Vol C Tables 4.2.6.8 and 6.1.1.4'
N N 0.0061 0.0033 'International Tables Vol C Tables 4.2.6.8 and 6.1.1.4'
O O 0.0106 0.006 'International Tables Vol C Tables 4.2.6.8 and 6.1.1.4'
P P 0.1023 0.0942 'International Tables Vol C Tables 4.2.6.8 and 6.1.1.4'
Ru Ru -1.2594 0.8363 'International Tables Vol C Tables 4.2.6.8 and 6.1.1.4'
S S 0.1246 0.1234 'International Tables Vol C Tables 4.2.6.8 and 6.1.1.4'

loop_
_geom_angle_atom_site_label_1
_geom_angle_atom_site_label_2
_geom_angle_atom_site_label_3
_geom_angle
_geom_angle_site_symmetry_1
_geom_angle_site_symmetry_3
_geom_angle_publ_flag
N12 C1 N22 109.8(4) . . ?
N12 C1 C2 113.7(4) . . ?
N22 C1 C2 108.9(4) . . ?
N12 C1 H1 108.1 . . ?
N22 C1 H1 108.1 . . ?
C2 C1 H1 108.1 . . ?
O2 C2 O1 125.7(4) . . ?
O2 C2 C1 117.1(4) . . ?
O1 C2 C1 117.1(4) . . ?
C12 C11 H11A 109.5 . . ?
C12 C11 H11B 109.5 . . ?
H11A C11 H11B 109.5 . . ?
C12 C11 H11C 109.5 . . ?
H11A C11 H11C 109.5 . . ?
H11B C11 H11C 109.5 . . ?
N11 C12 C13 109.3(4) . . ?
N11 C12 C11 124.6(4) . . ?
C13 C12 C11 126.2(5) . . ?
C14 C13 C12 107.0(4) . . ?
C14 C13 H13 126.5 . . ?
C12 C13 H13 126.5 . . ?
N12 C14 C13 107.0(4) . . ?
N12 C14 C15 122.3(5) . . ?
C13 C14 C15 130.7(5) . . ?
C14 C15 H15A 109.5 . . ?
C14 C15 H15B 109.5 . . ?
H15A C15 H15B 109.5 . . ?
C14 C15 H15C 109.5 . . ?
H15A C15 H15C 109.5 . . ?
H15B C15 H15C 109.5 . . ?
C22 C21 H21A 109.5 . . ?
C22 C21 H21B 109.5 . . ?
H21A C21 H21B 109.5 . . ?
C22 C21 H21C 109.5 . . ?
H21A C21 H21C 109.5 . . ?
H21B C21 H21C 109.5 . . ?
N21 C22 C23 109.0(5) . . ?
N21 C22 C21 123.1(5) . . ?
C23 C22 C21 127.9(5) . . ?
C24 C23 C22 107.6(4) . . ?
C24 C23 H23 126.2 . . ?
C22 C23 H23 126.2 . . ?
C23 C24 N22 105.5(5) . . ?
C23 C24 C25 132.1(5) . . ?
N22 C24 C25 122.4(5) . . ?
C24 C25 H25A 109.5 . . ?
C24 C25 H25B 109.5 . . ?
H25A C25 H25B 109.5 . . ?
C24 C25 H25C 109.5 . . ?
H25A C25 H25C 109.5 . . ?
H25B C25 H25C 109.5 . . ?
C36 C31 C32 119.5(5) . . ?
C36 C31 P1 124.0(4) . . ?
C32 C31 P1 116.5(4) . . ?
C33 C32 C31 120.6(5) . . ?
C33 C32 H32 119.7 . . ?
C31 C32 H32 119.7 . . ?
C34 C33 C32 118.8(5) . . ?
C34 C33 H33 120.6 . . ?
C32 C33 H33 120.6 . . ?
C35 C34 C33 121.2(5) . . ?
C35 C34 H34 119.4 . . ?
C33 C34 H34 119.4 . . ?
C34 C35 C36 120.1(5) . . ?
C34 C35 H35 120 . . ?
C36 C35 H35 120 . . ?
C35 C36 C31 119.9(5) . . ?
C35 C36 H36 120.1 . . ?
C31 C36 H36 120.1 . . ?
C46 C41 C42 117.8(5) . . ?
C46 C41 P1 122.7(4) . . ?
C42 C41 P1 119.5(4) . . ?
C43 C42 C41 121.3(6) . . ?
C43 C42 H42 119.3 . . ?
C41 C42 H42 119.3 . . ?
C44 C43 C42 119.8(6) . . ?
C44 C43 H43 120.1 . . ?
C42 C43 H43 120.1 . . ?
C43 C44 C45 120.6(5) . . ?
C43 C44 H44 119.7 . . ?
C45 C44 H44 119.7 . . ?
C44 C45 C46 120.1(6) . . ?
C44 C45 H45 120 . . ?
C46 C45 H45 120 . . ?
C41 C46 C45 120.4(6) . . ?
C41 C46 H46 119.8 . . ?
C45 C46 H46 119.8 . . ?
C52 C51 C56 118.1(5) . . ?
C52 C51 P1 123.4(3) . . ?
C56 C51 P1 118.4(4) . . ?
C51 C52 C53 121.1(5) . . ?
C51 C52 H52 119.4 . . ?
C53 C52 H52 119.4 . . ?
C54 C53 C52 119.9(6) . . ?
C54 C53 H53 120 . . ?
C52 C53 H53 120 . . ?
C55 C54 C53 119.7(5) . . ?
C55 C54 H54 120.2 . . ?
C53 C54 H54 120.2 . . ?
C54 C55 C56 120.8(6) . . ?
C54 C55 H55 119.6 . . ?
C56 C55 H55 119.6 . . ?
C55 C56 C51 120.3(6) . . ?
C55 C56 H56 119.9 . . ?
C51 C56 H56 119.9 . . ?
Cl64 C61 Cl62 78.4(9) . . ?
Cl64 C61 Cl61 117.8(8) . . ?
Cl62 C61 Cl61 111.8(4) . . ?
Cl64 C61 Cl63 28.0(8) . . ?
Cl62 C61 Cl63 106.1(3) . . ?
Cl61 C61 Cl63 109.9(3) . . ?
Cl64 C61 Cl65 107.5(9) . . ?
Cl62 C61 Cl65 29.8(3) . . ?
Cl61 C61 Cl65 102.7(7) . . ?
Cl63 C61 Cl65 134.2(5) . . ?
Cl64 C61 H61 124.4 . . ?
Cl62 C61 H61 109.6 . . ?
Cl61 C61 H61 109.6 . . ?
Cl63 C61 H61 109.6 . . ?
Cl65 C61 H61 87.7 . . ?
C12 N11 N12 105.9(4) . . ?
C12 N11 Ru1 139.3(3) . . ?
N12 N11 Ru1 114.8(3) . . ?
C14 N12 N11 110.7(4) . . ?
C14 N12 C1 128.7(4) . . ?
N11 N12 C1 119.8(4) . . ?
C22 N21 N22 107.1(4) . . ?
C22 N21 Ru1 137.3(3) . . ?
N22 N21 Ru1 115.6(3) . . ?
N21 N22 C24 110.8(4) . . ?
N21 N22 C1 118.9(3) . . ?
C24 N22 C1 130.3(4) . . ?
C2 O1 Ru1 119.2(3) . . ?
C41 P1 C31 105.5(2) . . ?
C41 P1 C51 102.8(2) . . ?
C31 P1 C51 100.0(2) . . ?
C41 P1 Ru1 116.85(15) . . ?
C31 P1 Ru1 114.22(15) . . ?
C51 P1 Ru1 115.46(15) . . ?
O1 Ru1 N11 87.09(13) . . ?
O1 Ru1 N21 87.84(13) . . ?
N11 Ru1 N21 83.15(14) . . ?
O1 Ru1 S1 91.27(10) . . ?
N11 Ru1 S1 174.53(10) . . ?
N21 Ru1 S1 91.58(11) . . ?
O1 Ru1 Cl1 176.79(9) . . ?
N11 Ru1 Cl1 90.77(10) . . ?
N21 Ru1 Cl1 89.52(10) . . ?
S1 Ru1 Cl1 90.65(5) . . ?
O1 Ru1 P1 86.28(9) . . ?
N11 Ru1 P1 96.11(10) . . ?
N21 Ru1 P1 174.11(10) . . ?
S1 Ru1 P1 88.98(5) . . ?
Cl1 Ru1 P1 96.33(4) . . ?
O3 S1 O4 120.7(4) . . ?
O3 S1 Ru1 123.2(3) . . ?
O4 S1 Ru1 115.9(3) . . ?

loop_
_geom_bond_atom_site_label_1
_geom_bond_atom_site_label_2
_geom_bond_distance
_geom_bond_site_symmetry_2
_geom_bond_publ_flag
C1 N12 1.444(6) . ?
C1 N22 1.451(6) . ?
C1 C2 1.549(6) . ?
C1 H1 0.98 . ?
C2 O2 1.227(5) . ?
C2 O1 1.280(6) . ?
C11 C12 1.474(7) . ?
C11 H11A 0.96 . ?
C11 H11B 0.96 . ?
C11 H11C 0.96 . ?
C12 N11 1.341(6) . ?
C12 C13 1.401(7) . ?
C13 C14 1.362(7) . ?
C13 H13 0.93 . ?
C14 N12 1.350(6) . ?
C14 C15 1.496(7) . ?
C15 H15A 0.96 . ?
C15 H15B 0.96 . ?
C15 H15C 0.96 . ?
C21 C22 1.479(8) . ?
C21 H21A 0.96 . ?
C21 H21B 0.96 . ?
C21 H21C 0.96 . ?
C22 N21 1.334(6) . ?
C22 C23 1.395(7) . ?
C23 C24 1.373(8) . ?
C23 H23 0.93 . ?
C24 N22 1.374(6) . ?
C24 C25 1.493(8) . ?
C25 H25A 0.96 . ?
C25 H25B 0.96 . ?
C25 H25C 0.96 . ?
C31 C36 1.388(7) . ?
C31 C32 1.393(7) . ?
C31 P1 1.827(5) . ?
C32 C33 1.389(7) . ?
C32 H32 0.93 . ?
C33 C34 1.380(8) . ?
C33 H33 0.93 . ?
C34 C35 1.374(8) . ?
C34 H34 0.93 . ?
C35 C36 1.383(8) . ?
C35 H35 0.93 . ?
C36 H36 0.93 . ?
C41 C46 1.386(7) . ?
C41 C42 1.393(7) . ?
C41 P1 1.819(5) . ?
C42 C43 1.384(7) . ?
C42 H42 0.93 . ?
C43 C44 1.351(9) . ?
C43 H43 0.93 . ?
C44 C45 1.376(10) . ?
C44 H44 0.93 . ?
C45 C46 1.388(8) . ?
C45 H45 0.93 . ?
C46 H46 0.93 . ?
C51 C52 1.369(7) . ?
C51 C56 1.389(7) . ?
C51 P1 1.845(5) . ?
C52 C53 1.395(7) . ?
C52 H52 0.93 . ?
C53 C54 1.364(8) . ?
C53 H53 0.93 . ?
C54 C55 1.362(9) . ?
C54 H54 0.93 . ?
C55 C56 1.388(8) . ?
C55 H55 0.93 . ?
C56 H56 0.93 . ?
C61 Cl64 1.617(12) . ?
C61 Cl62 1.729(6) . ?
C61 Cl61 1.733(6) . ?
C61 Cl63 1.792(6) . ?
C61 Cl65 1.809(10) . ?
C61 H61 0.98 . ?
Cl1 Ru1 2.3528(12) . ?
N11 N12 1.376(5) . ?
N11 Ru1 2.112(4) . ?
N21 N22 1.354(5) . ?
N21 Ru1 2.154(4) . ?
O1 Ru1 2.065(3) . ?
O3 S1 1.370(6) . ?
O4 S1 1.414(6) . ?
P1 Ru1 2.3566(11) . ?
Ru1 S1 2.1955(15) . ?
